data_4067914
loop_
_publ_author_name
'Bouyahyi, Miloud'
'Roisnel, Thierry'
'Carpentier, Jean-Fran\,cois'

_publ_section_title
;
 Aluminum Complexes of Bidentate Fluorinated Alkoxy-Imino Ligands:
 Syntheses, Structures, and Use in Ring-Opening Polymerization of Cyclic
 Esters
;
_journal_issue 4
_journal_name_full Organometallics
_journal_page_first 1458
_journal_paper_doi 10.1021/om200907x
_journal_volume 31
_journal_year 2012
_chemical_compound_source 'synthesis as described'
_chemical_formula_moiety 'C29 H31 Al1 F12 N2 O3, C7 H8'
_chemical_formula_sum 'C36 H39 Al F12 N2 O3'
_chemical_formula_weight 802.67
_chemical_name_systematic
;
 ?
;
_space_group_IT_number 14
_symmetry_cell_setting monoclinic
_symmetry_Int_Tables_number 14
_symmetry_space_group_name_Hall '-P 2ybc'
_symmetry_space_group_name_H-M 'P 1 21/c 1'
_atom_sites_solution_hydrogens geom
_atom_sites_solution_primary direct
_atom_sites_solution_secondary difmap
_audit_conform_dict_location ftp://ftp.iucr.org/pub/cif_core.dic
_audit_conform_dict_name cif_core.dic
_audit_conform_dict_version 2.3
_audit_creation_date 2008-09-01T16:50:42-00:00
_audit_creation_method 'WinGX routine CIF_UPDATE'
_cell_angle_alpha 90
_cell_angle_beta 112.577(4)
_cell_angle_gamma 90
_cell_formula_units_Z 4
_cell_length_a 19.199(2)
_cell_length_b 10.2345(11)
_cell_length_c 20.423(2)
_cell_measurement_reflns_used 6434
_cell_measurement_temperature 100(2)
_cell_measurement_theta_max 24.83
_cell_measurement_theta_min 2.3
_cell_measurement_wavelength 0.71073
_cell_volume 3705.4(7)
_computing_cell_refinement 'Bruker SMART, 2006'
_computing_data_collection 'Bruker SMART, 2006'
_computing_data_reduction 'Bruker SAINT, 2006'
_computing_molecular_graphics 'Ortep-3 for Windows (Farrugia, 1997)'
_computing_publication_material 'WinGX publication routines (Farrugia, 1999)'
_computing_structure_refinement 'SHELXL-97 (Sheldrick, 1997)'
_computing_structure_solution 'SIR97 (Altomare et al., 1999)'
_diffrn_ambient_temperature 100(2)
_diffrn_detector 'CCD plate'
_diffrn_measured_fraction_theta_full 0.998
_diffrn_measured_fraction_theta_max 0.998
_diffrn_measurement_device_type 'APEXII, Bruker-AXS'
_diffrn_measurement_method 'CCD rotation images, thin slices'
_diffrn_radiation_monochromator graphite
_diffrn_radiation_probe x-ray
_diffrn_radiation_type MoK\a
_diffrn_radiation_wavelength 0.71073
_diffrn_reflns_av_R_equivalents 0.0602
_diffrn_reflns_av_unetI/netI 0.0554
_diffrn_reflns_limit_h_max 24
_diffrn_reflns_limit_h_min -24
_diffrn_reflns_limit_k_max 12
_diffrn_reflns_limit_k_min -13
_diffrn_reflns_limit_l_max 26
_diffrn_reflns_limit_l_min -26
_diffrn_reflns_number 36437
_diffrn_reflns_theta_full 27.48
_diffrn_reflns_theta_max 27.48
_diffrn_reflns_theta_min 3.44
_exptl_absorpt_coefficient_mu 0.154
_exptl_absorpt_correction_T_max 0.973
_exptl_absorpt_correction_T_min 0.944
_exptl_absorpt_correction_type multi-scan
_exptl_absorpt_process_details
;
  [Sheldrick, G.M. (2002). SADABS Bruker AXS Inc., Madison, Wisconsin, USA]
;
_exptl_crystal_colour colourless
_exptl_crystal_density_diffrn 1.439
_exptl_crystal_density_method 'not measured'
_exptl_crystal_description prism
_exptl_crystal_F_000 1656
_exptl_crystal_size_max 0.35
_exptl_crystal_size_mid 0.25
_exptl_crystal_size_min 0.18
_refine_diff_density_max 1.282
_refine_diff_density_min -0.557
_refine_diff_density_rms 0.079
_refine_ls_extinction_method none
_refine_ls_goodness_of_fit_ref 1.103
_refine_ls_hydrogen_treatment constr
_refine_ls_matrix_type full
_refine_ls_number_parameters 492
_refine_ls_number_reflns 8492
_refine_ls_number_restraints 0
_refine_ls_restrained_S_all 1.103
_refine_ls_R_factor_all 0.1128
_refine_ls_R_factor_gt 0.0866
_refine_ls_shift/su_max 0.031
_refine_ls_shift/su_mean 0.001
_refine_ls_structure_factor_coef Fsqd
_refine_ls_weighting_details 'calc w=1/[\s^2^(Fo^2^)+(0.1063P)^2^+5.4286P] where P=(Fo^2^+2Fc^2^)/3'
_refine_ls_weighting_scheme calc
_refine_ls_wR_factor_gt 0.2228
_refine_ls_wR_factor_ref 0.2408
_reflns_number_gt 6430
_reflns_number_total 8492
_reflns_threshold_expression >2sigma(I)
_cod_data_source_file om200907x_si_001.cif
_cod_data_source_block complex4b
_cod_original_sg_symbol_H-M 'P 21/c'
_cod_database_code 4067914

loop_
_symmetry_equiv_pos_as_xyz
'x, y, z'
'-x, y+1/2, -z+1/2'
'-x, -y, -z'
'x, -y-1/2, z-1/2'

loop_
_atom_site_label
_atom_site_type_symbol
_atom_site_fract_x
_atom_site_fract_y
_atom_site_fract_z
_atom_site_U_iso_or_equiv
_atom_site_adp_type
_atom_site_occupancy
_atom_site_calc_flag
_atom_site_refinement_flags
Al1 Al 0.75413(5) 0.09150(10) -0.00099(5) 0.0238(2) Uani 1 d .
O1 O 0.75288(18) -0.0739(3) -0.02069(16) 0.0488(7) Uani 1 d .
C2 C 0.7375(3) -0.1890(4) 0.0032(3) 0.0504(11) Uani 1 d .
H2 H 0.7419 -0.174 0.053 0.061 Uiso 1 calc R
C3 C 0.6561(3) -0.2309(6) -0.0394(3) 0.0744(16) Uani 1 d .
H3A H 0.622 -0.1586 -0.0413 0.112 Uiso 1 calc R
H3B H 0.6437 -0.3065 -0.0165 0.112 Uiso 1 calc R
H3C H 0.6506 -0.2545 -0.0876 0.112 Uiso 1 calc R
C4 C 0.7942(3) -0.2916(6) 0.0063(3) 0.0715(16) Uani 1 d .
H4A H 0.7913 -0.3101 -0.0418 0.107 Uiso 1 calc R
H4B H 0.7834 -0.3715 0.0271 0.107 Uiso 1 calc R
H4C H 0.8449 -0.2604 0.0355 0.107 Uiso 1 calc R
N11 N 0.77265(15) 0.0565(3) 0.10492(15) 0.0248(6) Uani 1 d .
C12 C 0.84941(19) 0.0087(3) 0.15057(18) 0.0277(7) Uani 1 d .
H12A H 0.8782 -0.0076 0.1203 0.033 Uiso 1 calc R
H12B H 0.8443 -0.0757 0.1719 0.033 Uiso 1 calc R
C13 C 0.89428(18) 0.1019(3) 0.20969(18) 0.0264(7) Uani 1 d .
C14 C 0.9361(2) 0.0517(4) 0.27690(19) 0.0323(8) Uani 1 d .
H14 H 0.9331 -0.0387 0.2861 0.039 Uiso 1 calc R
C15 C 0.9821(2) 0.1334(5) 0.3306(2) 0.0411(9) Uani 1 d .
H15 H 1.0112 0.0985 0.376 0.049 Uiso 1 calc R
C16 C 0.9854(2) 0.2651(4) 0.3179(2) 0.0396(9) Uani 1 d .
H16 H 1.0169 0.3209 0.3545 0.048 Uiso 1 calc R
C17 C 0.9430(2) 0.3160(4) 0.2517(2) 0.0351(8) Uani 1 d .
H17 H 0.9447 0.407 0.2431 0.042 Uiso 1 calc R
C18 C 0.8980(2) 0.2346(4) 0.1981(2) 0.0323(8) Uani 1 d .
H18 H 0.8692 0.2701 0.1527 0.039 Uiso 1 calc R
C19 C 0.72114(19) 0.0551(3) 0.13036(18) 0.0268(7) Uani 1 d .
C20 C 0.7306(2) 0.0094(4) 0.20297(19) 0.0339(8) Uani 1 d .
H20A H 0.7026 -0.0722 0.1992 0.051 Uiso 1 calc R
H20B H 0.711 0.0761 0.2259 0.051 Uiso 1 calc R
H20C H 0.7842 -0.0054 0.2313 0.051 Uiso 1 calc R
C21 C 0.64123(19) 0.0939(4) 0.0843(2) 0.0307(8) Uani 1 d .
H21A H 0.616 0.1236 0.1158 0.037 Uiso 1 calc R
H21B H 0.6143 0.0147 0.0593 0.037 Uiso 1 calc R
C22 C 0.63146(18) 0.2008(3) 0.02861(18) 0.0270(7) Uani 1 d .
C23 C 0.6522(2) 0.3348(4) 0.0656(2) 0.0345(8) Uani 1 d .
F24 F 0.65110(15) 0.4309(2) 0.02142(12) 0.0470(6) Uani 1 d .
F25 F 0.60540(16) 0.3716(3) 0.09737(14) 0.0585(7) Uani 1 d .
F26 F 0.72149(14) 0.3323(2) 0.11644(13) 0.0472(6) Uani 1 d .
C27 C 0.5475(2) 0.2027(4) -0.0222(2) 0.0395(9) Uani 1 d .
F28 F 0.53039(12) 0.0927(3) -0.06085(14) 0.0517(7) Uani 1 d .
F29 F 0.53085(13) 0.3019(3) -0.06718(13) 0.0514(7) Uani 1 d .
F30 F 0.50019(13) 0.2078(3) 0.01221(14) 0.0577(7) Uani 1 d .
O31 O 0.67266(12) 0.1835(2) -0.01235(12) 0.0270(5) Uani 1 d .
N41 N 0.73428(15) 0.1301(3) -0.10583(14) 0.0233(6) Uani 1 d .
C42 C 0.65528(18) 0.1147(3) -0.15764(18) 0.0270(7) Uani 1 d .
H42A H 0.6247 0.0777 -0.1326 0.032 Uiso 1 calc R
H42B H 0.6548 0.0508 -0.1942 0.032 Uiso 1 calc R
C43 C 0.61807(18) 0.2401(3) -0.19441(17) 0.0260(7) Uani 1 d .
C44 C 0.56835(19) 0.2358(4) -0.26526(18) 0.0301(7) Uani 1 d .
H44 H 0.5598 0.1553 -0.2903 0.036 Uiso 1 calc R
C45 C 0.53127(19) 0.3471(4) -0.2996(2) 0.0351(8) Uani 1 d .
H45 H 0.4972 0.3423 -0.3478 0.042 Uiso 1 calc R
C46 C 0.5437(2) 0.4656(4) -0.2641(2) 0.0375(9) Uani 1 d .
H46 H 0.5184 0.5422 -0.2877 0.045 Uiso 1 calc R
C47 C 0.5929(2) 0.4710(4) -0.1943(2) 0.0351(8) Uani 1 d .
H47 H 0.6018 0.5521 -0.1698 0.042 Uiso 1 calc R
C48 C 0.6297(2) 0.3594(4) -0.15924(19) 0.0305(7) Uani 1 d .
H48 H 0.663 0.3646 -0.1109 0.037 Uiso 1 calc R
C49 C 0.78654(18) 0.1485(3) -0.12950(18) 0.0244(7) Uani 1 d .
C50 C 0.7756(2) 0.1619(4) -0.20538(18) 0.0310(8) Uani 1 d .
H50A H 0.8017 0.0904 -0.2185 0.047 Uiso 1 calc R
H50B H 0.7964 0.2457 -0.2126 0.047 Uiso 1 calc R
H50C H 0.7217 0.1583 -0.2351 0.047 Uiso 1 calc R
C51 C 0.86790(19) 0.1518(4) -0.07840(18) 0.0283(7) Uani 1 d .
H51A H 0.8977 0.1965 -0.102 0.034 Uiso 1 calc R
H51B H 0.8864 0.0607 -0.069 0.034 Uiso 1 calc R
C52 C 0.88387(18) 0.2193(4) -0.00691(18) 0.0276(7) Uani 1 d .
C53 C 0.9671(2) 0.1891(4) 0.0410(2) 0.0374(9) Uani 1 d .
F54 F 0.99157(12) 0.2604(3) 0.10067(12) 0.0482(6) Uani 1 d .
F55 F 1.01540(12) 0.2102(3) 0.00897(12) 0.0482(6) Uani 1 d .
F56 F 0.97464(12) 0.0630(3) 0.06040(13) 0.0457(6) Uani 1 d .
C57 C 0.8754(2) 0.3687(4) -0.0172(2) 0.0363(8) Uani 1 d .
F58 F 0.80851(13) 0.3995(2) -0.06757(13) 0.0446(6) Uani 1 d .
F59 F 0.87917(15) 0.4293(2) 0.04211(13) 0.0508(6) Uani 1 d .
F60 F 0.92791(15) 0.4225(3) -0.03661(15) 0.0557(7) Uani 1 d .
O61 O 0.84054(12) 0.1775(2) 0.02853(12) 0.0273(5) Uani 1 d .
C101 C 0.6206(3) -0.3256(5) 0.2065(3) 0.0699(15) Uani 1 d .
H10A H 0.6065 -0.3331 0.2476 0.105 Uiso 1 calc R
H10B H 0.598 -0.3976 0.1736 0.105 Uiso 1 calc R
H10C H 0.6024 -0.2421 0.1825 0.105 Uiso 1 calc R
C102 C 0.7003(3) -0.3312(4) 0.2294(3) 0.0529(12) Uani 1 d .
C103 C 0.7506(3) -0.3098(4) 0.2984(2) 0.0453(10) Uani 1 d .
H103 H 0.7314 -0.2942 0.3342 0.054 Uiso 1 calc R
C104 C 0.8275(3) -0.3105(5) 0.3169(3) 0.0590(12) Uani 1 d .
H104 H 0.8602 -0.2956 0.3648 0.071 Uiso 1 calc R
C105 C 0.8574(3) -0.3326(5) 0.2666(3) 0.0609(13) Uani 1 d .
H105 H 0.9105 -0.3326 0.2794 0.073 Uiso 1 calc R
C106 C 0.8097(3) -0.3547(5) 0.1976(3) 0.0619(14) Uani 1 d .
H106 H 0.8304 -0.3707 0.1629 0.074 Uiso 1 calc R
C107 C 0.7331(3) -0.3542(4) 0.1775(3) 0.0587(13) Uani 1 d .
H107 H 0.7014 -0.369 0.1293 0.07 Uiso 1 calc R

loop_
_atom_site_aniso_label
_atom_site_aniso_U_11
_atom_site_aniso_U_22
_atom_site_aniso_U_33
_atom_site_aniso_U_23
_atom_site_aniso_U_13
_atom_site_aniso_U_12
Al1 0.0221(5) 0.0252(5) 0.0256(5) -0.0012(4) 0.0108(4) -0.0003(4)
O1 0.071(2) 0.0371(16) 0.0475(17) -0.0020(13) 0.0333(16) -0.0032(14)
C2 0.052(3) 0.042(2) 0.053(3) -0.001(2) 0.014(2) 0.0013(19)
C3 0.063(3) 0.083(4) 0.072(4) 0.016(3) 0.022(3) -0.003(3)
C4 0.075(4) 0.068(4) 0.068(3) 0.002(3) 0.023(3) 0.031(3)
N11 0.0219(13) 0.0235(14) 0.0294(15) -0.0017(11) 0.0102(12) -0.0007(10)
C12 0.0267(17) 0.0279(17) 0.0273(17) 0.0017(13) 0.0091(14) 0.0030(13)
C13 0.0207(15) 0.0335(18) 0.0279(17) -0.0006(14) 0.0125(14) 0.0024(13)
C14 0.0292(18) 0.040(2) 0.0304(19) 0.0008(15) 0.0141(15) 0.0050(15)
C15 0.0249(18) 0.066(3) 0.032(2) -0.0018(19) 0.0103(16) 0.0057(17)
C16 0.0279(19) 0.056(3) 0.041(2) -0.0165(19) 0.0188(17) -0.0096(17)
C17 0.0349(19) 0.035(2) 0.043(2) -0.0070(16) 0.0238(18) -0.0056(15)
C18 0.0335(19) 0.0359(19) 0.0325(19) 0.0011(15) 0.0182(16) -0.0011(15)
C19 0.0328(18) 0.0217(16) 0.0299(18) -0.0027(13) 0.0164(15) -0.0058(13)
C20 0.039(2) 0.034(2) 0.0317(19) 0.0000(15) 0.0171(16) -0.0089(15)
C21 0.0276(17) 0.0333(19) 0.039(2) 0.0035(15) 0.0216(16) -0.0007(14)
C22 0.0222(16) 0.0313(18) 0.0306(18) -0.0009(14) 0.0135(14) 0.0018(13)
C23 0.042(2) 0.0331(19) 0.0329(19) 0.0021(15) 0.0193(17) 0.0089(16)
F24 0.0691(16) 0.0289(12) 0.0439(14) 0.0055(10) 0.0228(12) 0.0049(11)
F25 0.0788(19) 0.0528(16) 0.0624(17) -0.0041(13) 0.0475(15) 0.0189(14)
F26 0.0528(14) 0.0339(12) 0.0426(13) -0.0089(10) 0.0047(11) 0.0020(10)
C27 0.0250(18) 0.053(3) 0.043(2) 0.0081(19) 0.0161(17) 0.0068(16)
F28 0.0281(12) 0.0636(17) 0.0539(15) -0.0086(13) 0.0052(11) -0.0068(11)
F29 0.0308(12) 0.0679(17) 0.0519(15) 0.0207(13) 0.0117(11) 0.0119(11)
F30 0.0300(12) 0.089(2) 0.0641(17) 0.0162(15) 0.0297(12) 0.0135(12)
O31 0.0244(12) 0.0337(13) 0.0254(12) -0.0001(10) 0.0124(10) 0.0023(9)
N41 0.0217(13) 0.0226(13) 0.0263(14) -0.0017(11) 0.0100(11) 0.0015(10)
C42 0.0262(17) 0.0277(17) 0.0276(17) -0.0050(13) 0.0108(14) -0.0052(13)
C43 0.0204(15) 0.0337(18) 0.0258(17) -0.0013(14) 0.0110(13) 0.0005(13)
C44 0.0246(16) 0.040(2) 0.0268(18) -0.0029(15) 0.0113(14) -0.0036(14)
C45 0.0216(17) 0.055(2) 0.0282(18) 0.0073(17) 0.0085(14) 0.0005(15)
C46 0.0299(19) 0.048(2) 0.039(2) 0.0130(18) 0.0181(17) 0.0143(16)
C47 0.037(2) 0.0327(19) 0.039(2) -0.0001(16) 0.0188(17) 0.0058(15)
C48 0.0306(18) 0.0348(19) 0.0241(17) -0.0005(14) 0.0083(15) 0.0032(14)
C49 0.0265(16) 0.0207(15) 0.0290(17) -0.0026(13) 0.0139(14) 0.0001(12)
C50 0.0314(18) 0.0352(19) 0.0291(18) 0.0004(15) 0.0145(15) 0.0023(14)
C51 0.0272(17) 0.0353(19) 0.0269(17) -0.0042(14) 0.0153(14) -0.0008(14)
C52 0.0208(16) 0.0359(19) 0.0257(17) -0.0027(14) 0.0085(13) -0.0021(13)
C53 0.0238(18) 0.057(3) 0.034(2) -0.0065(18) 0.0139(16) -0.0031(16)
F54 0.0240(11) 0.0811(18) 0.0353(12) -0.0162(12) 0.0068(9) -0.0060(11)
F55 0.0238(11) 0.0818(19) 0.0442(13) -0.0070(12) 0.0190(10) -0.0053(11)
F56 0.0307(11) 0.0579(15) 0.0462(14) 0.0093(11) 0.0122(10) 0.0134(10)
C57 0.037(2) 0.036(2) 0.038(2) -0.0080(16) 0.0164(17) -0.0110(16)
F58 0.0461(14) 0.0279(12) 0.0497(14) -0.0002(10) 0.0072(11) -0.0005(9)
F59 0.0613(16) 0.0400(13) 0.0497(15) -0.0166(11) 0.0198(12) -0.0063(11)
F60 0.0558(15) 0.0485(15) 0.0706(18) 0.0001(13) 0.0330(14) -0.0224(12)
O61 0.0231(11) 0.0363(13) 0.0248(12) -0.0035(10) 0.0118(10) -0.0026(9)
C101 0.064(3) 0.051(3) 0.074(4) 0.011(3) 0.003(3) -0.002(2)
C102 0.055(3) 0.030(2) 0.058(3) 0.0055(19) 0.004(2) -0.0056(18)
C103 0.053(3) 0.042(2) 0.037(2) -0.0011(18) 0.013(2) -0.0038(19)
C104 0.060(3) 0.058(3) 0.056(3) -0.004(2) 0.018(2) -0.009(2)
C105 0.077(4) 0.048(3) 0.059(3) -0.005(2) 0.027(3) -0.014(2)
C106 0.093(4) 0.044(3) 0.054(3) -0.002(2) 0.035(3) -0.010(3)
C107 0.091(4) 0.033(2) 0.045(3) 0.0032(19) 0.018(3) -0.003(2)

loop_
_atom_type_symbol
_atom_type_description
_atom_type_scat_dispersion_real
_atom_type_scat_dispersion_imag
_atom_type_scat_source
C C 0.0033 0.0016 'International Tables Vol C Tables 4.2.6.8 and 6.1.1.4'
H H 0 0 'International Tables Vol C Tables 4.2.6.8 and 6.1.1.4'
N N 0.0061 0.0033 'International Tables Vol C Tables 4.2.6.8 and 6.1.1.4'
O O 0.0106 0.006 'International Tables Vol C Tables 4.2.6.8 and 6.1.1.4'
F F 0.0171 0.0103 'International Tables Vol C Tables 4.2.6.8 and 6.1.1.4'
Al Al 0.0645 0.0514 'International Tables Vol C Tables 4.2.6.8 and 6.1.1.4'

loop_
_geom_angle_atom_site_label_1
_geom_angle_atom_site_label_2
_geom_angle_atom_site_label_3
_geom_angle
O1 Al1 O31 123.84(14)
O1 Al1 O61 119.45(14)
O31 Al1 O61 116.65(12)
O1 Al1 N41 88.03(13)
O31 Al1 N41 87.71(11)
O61 Al1 N41 91.94(11)
O1 Al1 N11 93.14(13)
O31 Al1 N11 91.00(11)
O61 Al1 N11 88.15(11)
N41 Al1 N11 178.61(12)
C2 O1 Al1 138.7(3)
O1 C2 C4 111.8(4)
O1 C2 C3 110.9(4)
C4 C2 C3 113.2(5)
O1 C2 H2 106.8
C4 C2 H2 106.8
C3 C2 H2 106.8
C2 C3 H3A 109.5
C2 C3 H3B 109.5
H3A C3 H3B 109.5
C2 C3 H3C 109.5
H3A C3 H3C 109.5
H3B C3 H3C 109.5
C2 C4 H4A 109.5
C2 C4 H4B 109.5
H4A C4 H4B 109.5
C2 C4 H4C 109.5
H4A C4 H4C 109.5
H4B C4 H4C 109.5
C19 N11 C12 118.3(3)
C19 N11 Al1 124.9(2)
C12 N11 Al1 116.0(2)
N11 C12 C13 114.4(3)
N11 C12 H12A 108.7
C13 C12 H12A 108.7
N11 C12 H12B 108.7
C13 C12 H12B 108.7
H12A C12 H12B 107.6
C18 C13 C14 118.8(3)
C18 C13 C12 122.0(3)
C14 C13 C12 119.2(3)
C15 C14 C13 120.3(4)
C15 C14 H14 119.8
C13 C14 H14 119.8
C16 C15 C14 120.0(4)
C16 C15 H15 120
C14 C15 H15 120
C15 C16 C17 119.9(4)
C15 C16 H16 120
C17 C16 H16 120
C18 C17 C16 120.0(4)
C18 C17 H17 120
C16 C17 H17 120
C17 C18 C13 120.9(4)
C17 C18 H18 119.6
C13 C18 H18 119.6
N11 C19 C20 125.9(3)
N11 C19 C21 120.1(3)
C20 C19 C21 113.9(3)
C19 C20 H20A 109.5
C19 C20 H20B 109.5
H20A C20 H20B 109.5
C19 C20 H20C 109.5
H20A C20 H20C 109.5
H20B C20 H20C 109.5
C19 C21 C22 116.9(3)
C19 C21 H21A 108.1
C22 C21 H21A 108.1
C19 C21 H21B 108.1
C22 C21 H21B 108.1
H21A C21 H21B 107.3
O31 C22 C21 115.2(3)
O31 C22 C23 108.3(3)
C21 C22 C23 109.6(3)
O31 C22 C27 106.9(3)
C21 C22 C27 107.8(3)
C23 C22 C27 108.9(3)
F24 C23 F26 107.0(3)
F24 C23 F25 106.3(3)
F26 C23 F25 106.2(3)
F24 C23 C22 113.1(3)
F26 C23 C22 110.8(3)
F25 C23 C22 112.9(3)
F29 C27 F28 107.2(3)
F29 C27 F30 107.6(3)
F28 C27 F30 106.1(3)
F29 C27 C22 112.8(3)
F28 C27 C22 109.9(3)
F30 C27 C22 112.9(3)
C22 O31 Al1 133.0(2)
C49 N41 C42 118.6(3)
C49 N41 Al1 124.0(2)
C42 N41 Al1 116.7(2)
N41 C42 C43 114.8(3)
N41 C42 H42A 108.6
C43 C42 H42A 108.6
N41 C42 H42B 108.6
C43 C42 H42B 108.6
H42A C42 H42B 107.5
C48 C43 C44 118.2(3)
C48 C43 C42 122.3(3)
C44 C43 C42 119.4(3)
C45 C44 C43 121.0(3)
C45 C44 H44 119.5
C43 C44 H44 119.5
C44 C45 C46 120.2(3)
C44 C45 H45 119.9
C46 C45 H45 119.9
C47 C46 C45 119.3(4)
C47 C46 H46 120.4
C45 C46 H46 120.4
C46 C47 C48 120.8(4)
C46 C47 H47 119.6
C48 C47 H47 119.6
C47 C48 C43 120.5(3)
C47 C48 H48 119.8
C43 C48 H48 119.8
N41 C49 C50 126.0(3)
N41 C49 C51 119.6(3)
C50 C49 C51 114.4(3)
C49 C50 H50A 109.5
C49 C50 H50B 109.5
H50A C50 H50B 109.5
C49 C50 H50C 109.5
H50A C50 H50C 109.5
H50B C50 H50C 109.5
C49 C51 C52 116.3(3)
C49 C51 H51A 108.2
C52 C51 H51A 108.2
C49 C51 H51B 108.2
C52 C51 H51B 108.2
H51A C51 H51B 107.4
O61 C52 C51 115.0(3)
O61 C52 C57 109.2(3)
C51 C52 C57 110.1(3)
O61 C52 C53 107.0(3)
C51 C52 C53 107.0(3)
C57 C52 C53 108.2(3)
F54 C53 F56 107.1(3)
F54 C53 F55 106.8(3)
F56 C53 F55 106.3(3)
F54 C53 C52 112.5(3)
F56 C53 C52 110.3(3)
F55 C53 C52 113.5(3)
F60 C57 F59 107.0(3)
F60 C57 F58 106.5(3)
F59 C57 F58 106.8(3)
F60 C57 C52 113.4(3)
F59 C57 C52 111.7(3)
F58 C57 C52 111.0(3)
C52 O61 Al1 131.2(2)
C102 C101 H10A 109.5
C102 C101 H10B 109.5
H10A C101 H10B 109.5
C102 C101 H10C 109.5
H10A C101 H10C 109.5
H10B C101 H10C 109.5
C103 C102 C101 124.8(5)
C103 C102 C107 116.2(5)
C101 C102 C107 118.9(5)
C104 C103 C102 122.2(5)
C104 C103 H103 118.9
C102 C103 H103 118.9
C105 C104 C103 120.5(5)
C105 C104 H104 119.7
C103 C104 H104 119.7
C106 C105 C104 119.2(5)
C106 C105 H105 120.4
C104 C105 H105 120.4
C107 C106 C105 121.7(5)
C107 C106 H106 119.1
C105 C106 H106 119.1
C106 C107 C102 120.1(5)
C106 C107 H107 119.9
C102 C107 H107 119.9

loop_
_geom_bond_atom_site_label_1
_geom_bond_atom_site_label_2
_geom_bond_distance
Al1 O1 1.738(3)
Al1 O31 1.763(2)
Al1 O61 1.767(2)
Al1 N41 2.064(3)
Al1 N11 2.084(3)
O1 C2 1.350(5)
C2 C4 1.495(7)
C2 C3 1.529(7)
C2 H2 1
C3 H3A 0.98
C3 H3B 0.98
C3 H3C 0.98
C4 H4A 0.98
C4 H4B 0.98
C4 H4C 0.98
N11 C19 1.282(4)
N11 C12 1.492(4)
C12 C13 1.520(5)
C12 H12A 0.99
C12 H12B 0.99
C13 C18 1.385(5)
C13 C14 1.395(5)
C14 C15 1.393(6)
C14 H14 0.95
C15 C16 1.379(6)
C15 H15 0.95
C16 C17 1.385(6)
C16 H16 0.95
C17 C18 1.383(5)
C17 H17 0.95
C18 H18 0.95
C19 C20 1.498(5)
C19 C21 1.512(5)
C20 H20A 0.98
C20 H20B 0.98
C20 H20C 0.98
C21 C22 1.537(5)
C21 H21A 0.99
C21 H21B 0.99
C22 O31 1.366(4)
C22 C23 1.542(5)
C22 C27 1.546(5)
C23 F24 1.329(4)
C23 F26 1.337(5)
C23 F25 1.348(4)
C27 F29 1.324(5)
C27 F28 1.342(5)
C27 F30 1.345(4)
N41 C49 1.284(4)
N41 C42 1.488(4)
C42 C43 1.520(5)
C42 H42A 0.99
C42 H42B 0.99
C43 C48 1.391(5)
C43 C44 1.395(5)
C44 C45 1.383(5)
C44 H44 0.95
C45 C46 1.386(6)
C45 H45 0.95
C46 C47 1.376(6)
C46 H46 0.95
C47 C48 1.389(5)
C47 H47 0.95
C48 H48 0.95
C49 C50 1.488(5)
C49 C51 1.510(5)
C50 H50A 0.98
C50 H50B 0.98
C50 H50C 0.98
C51 C52 1.536(5)
C51 H51A 0.99
C51 H51B 0.99
C52 O61 1.365(4)
C52 C57 1.543(5)
C52 C53 1.550(5)
C53 F54 1.341(4)
C53 F56 1.342(5)
C53 F55 1.342(4)
C57 F60 1.336(4)
C57 F59 1.338(4)
C57 F58 1.340(5)
C101 C102 1.418(7)
C101 H10A 0.98
C101 H10B 0.98
C101 H10C 0.98
C102 C103 1.388(6)
C102 C107 1.445(7)
C103 C104 1.376(7)
C103 H103 0.95
C104 C105 1.376(7)
C104 H104 0.95
C105 C106 1.373(7)
C105 H105 0.95
C106 C107 1.366(8)
C106 H106 0.95
C107 H107 0.95

loop_
_geom_torsion_atom_site_label_1
_geom_torsion_atom_site_label_2
_geom_torsion_atom_site_label_3
_geom_torsion_atom_site_label_4
_geom_torsion
O31 Al1 O1 C2 -67.4(5)
O61 Al1 O1 C2 115.6(5)
N41 Al1 O1 C2 -153.3(5)
N11 Al1 O1 C2 25.9(5)
Al1 O1 C2 C4 -137.2(4)
Al1 O1 C2 C3 95.4(5)
O1 Al1 N11 C19 -97.5(3)
O31 Al1 N11 C19 26.4(3)
O61 Al1 N11 C19 143.1(3)
O1 Al1 N11 C12 72.1(2)
O31 Al1 N11 C12 -164.0(2)
O61 Al1 N11 C12 -47.3(2)
C19 N11 C12 C13 -74.0(4)
Al1 N11 C12 C13 115.7(3)
N11 C12 C13 C18 -45.2(4)
N11 C12 C13 C14 138.0(3)
C18 C13 C14 C15 -1.7(5)
C12 C13 C14 C15 175.2(3)
C13 C14 C15 C16 1.2(5)
C14 C15 C16 C17 0.1(5)
C15 C16 C17 C18 -0.9(5)
C16 C17 C18 C13 0.4(5)
C14 C13 C18 C17 0.9(5)
C12 C13 C18 C17 -175.9(3)
C12 N11 C19 C20 0.1(5)
Al1 N11 C19 C20 169.5(3)
C12 N11 C19 C21 -175.8(3)
Al1 N11 C19 C21 -6.4(4)
N11 C19 C21 C22 -33.8(5)
C20 C19 C21 C22 149.9(3)
C19 C21 C22 O31 48.5(4)
C19 C21 C22 C23 -73.9(4)
C19 C21 C22 C27 167.8(3)
O31 C22 C23 F24 48.3(4)
C21 C22 C23 F24 174.8(3)
C27 C22 C23 F24 -67.6(4)
O31 C22 C23 F26 -71.9(4)
C21 C22 C23 F26 54.6(4)
C27 C22 C23 F26 172.2(3)
O31 C22 C23 F25 169.0(3)
C21 C22 C23 F25 -64.5(4)
C27 C22 C23 F25 53.2(4)
O31 C22 C27 F29 -63.3(4)
C21 C22 C27 F29 172.3(3)
C23 C22 C27 F29 53.5(4)
O31 C22 C27 F28 56.2(4)
C21 C22 C27 F28 -68.2(4)
C23 C22 C27 F28 173.0(3)
O31 C22 C27 F30 174.5(3)
C21 C22 C27 F30 50.1(4)
C23 C22 C27 F30 -68.7(4)
C21 C22 O31 Al1 -20.9(4)
C23 C22 O31 Al1 102.2(3)
C27 C22 O31 Al1 -140.6(3)
O1 Al1 O31 C22 83.3(3)
O61 Al1 O31 C22 -99.6(3)
N41 Al1 O31 C22 169.4(3)
N11 Al1 O31 C22 -11.2(3)
O1 Al1 N41 C49 -91.3(3)
O31 Al1 N41 C49 144.7(3)
O61 Al1 N41 C49 28.1(3)
O1 Al1 N41 C42 78.9(2)
O31 Al1 N41 C42 -45.1(2)
O61 Al1 N41 C42 -161.7(2)
C49 N41 C42 C43 -73.7(4)
Al1 N41 C42 C43 115.6(3)
N41 C42 C43 C48 -38.3(4)
N41 C42 C43 C44 144.0(3)
C48 C43 C44 C45 -0.3(5)
C42 C43 C44 C45 177.5(3)
C43 C44 C45 C46 0.6(5)
C44 C45 C46 C47 -0.3(5)
C45 C46 C47 C48 -0.4(5)
C46 C47 C48 C43 0.8(5)
C44 C43 C48 C47 -0.5(5)
C42 C43 C48 C47 -178.2(3)
C42 N41 C49 C50 2.8(5)
Al1 N41 C49 C50 172.7(3)
C42 N41 C49 C51 -174.3(3)
Al1 N41 C49 C51 -4.3(4)
N41 C49 C51 C52 -38.4(4)
C50 C49 C51 C52 144.3(3)
C49 C51 C52 O61 51.3(4)
C49 C51 C52 C57 -72.7(4)
C49 C51 C52 C53 170.0(3)
O61 C52 C53 F54 -66.6(4)
C51 C52 C53 F54 169.6(3)
C57 C52 C53 F54 51.0(4)
O61 C52 C53 F56 52.9(4)
C51 C52 C53 F56 -70.9(4)
C57 C52 C53 F56 170.5(3)
O61 C52 C53 F55 172.1(3)
C51 C52 C53 F55 48.3(4)
C57 C52 C53 F55 -70.3(4)
O61 C52 C57 F60 165.7(3)
C51 C52 C57 F60 -67.1(4)
C53 C52 C57 F60 49.5(4)
O61 C52 C57 F59 44.6(4)
C51 C52 C57 F59 171.8(3)
C53 C52 C57 F59 -71.6(4)
O61 C52 C57 F58 -74.5(4)
C51 C52 C57 F58 52.8(4)
C53 C52 C57 F58 169.4(3)
C51 C52 O61 Al1 -18.6(4)
C57 C52 O61 Al1 105.9(3)
C53 C52 O61 Al1 -137.2(3)
O1 Al1 O61 C52 73.7(3)
O31 Al1 O61 C52 -103.6(3)
N41 Al1 O61 C52 -15.2(3)
N11 Al1 O61 C52 166.2(3)
C101 C102 C103 C104 -176.8(5)
C107 C102 C103 C104 -0.1(6)
C102 C103 C104 C105 0.1(7)
C103 C104 C105 C106 -0.3(8)
C104 C105 C106 C107 0.5(8)
C105 C106 C107 C102 -0.6(7)
C103 C102 C107 C106 0.3(6)
C101 C102 C107 C106 177.2(5)
